data_7236344
loop_
_publ_author_name
'Deng, Zeyu'
'Wei, Fengxia'
'Sun, Shijing'
'Kieslich, Gregor'
'Cheetham, Anthony K.'
'Bristowe, Paul D.'

_publ_section_title
;
 Exploring the properties of lead-free hybrid double perovskites using a
 combined computational-experimental approach
;
_journal_issue 31
_journal_name_full 'Journal of Materials Chemistry A'
_journal_page_first 12025
_journal_paper_doi 10.1039/C6TA05817E
_journal_volume 4
_journal_year 2016
_chemical_formula_moiety 'Bi1 Br6 Tl1, 0.17(N12), 0.17(C12)'
_chemical_formula_sum 'C2 Bi Br6 N2 Tl'
_chemical_formula_weight 944.85
_chemical_name_systematic 'Methylammonium Thallium bismuth bromide double perovskite'
_space_group_crystal_system cubic
_space_group_IT_number 225
_space_group_name_Hall '-F 4 2 3'
_space_group_name_H-M_alt 'F m -3 m'
_atom_sites_solution_primary direct
_audit_creation_date 2016-06-14
_audit_creation_method
;
Olex2 1.2
(compiled 2016.02.19 svn.r3266 for OlexSys, GUI svn.r5155)
;
_audit_update_record
;
2016-06-14 deposited with the CCDC.
2016-07-12 downloaded from the CCDC.
;
_cell_angle_alpha 90
_cell_angle_beta 90
_cell_angle_gamma 90
_cell_formula_units_Z 4
_cell_length_a 11.7616(5)
_cell_length_b 11.7616(5)
_cell_length_c 11.7616(5)
_cell_measurement_reflns_used 382
_cell_measurement_temperature 298.3(3)
_cell_measurement_theta_max 24.1010
_cell_measurement_theta_min 2.9800
_cell_volume 1627.04(12)
_computing_cell_refinement
;
CrysAlisPro, Agilent Technologies,
Version 1.171.37.34i (release 04-08-2014 CrysAlis171 .NET)
(compiled Aug  4 2014,14:34:23)
;
_computing_data_collection
;
CrysAlisPro, Agilent Technologies,
Version 1.171.37.34i (release 04-08-2014 CrysAlis171 .NET)
(compiled Aug  4 2014,14:34:23)
;
_computing_data_reduction
;
CrysAlisPro, Agilent Technologies,
Version 1.171.37.34i (release 04-08-2014 CrysAlis171 .NET)
(compiled Aug  4 2014,14:34:23)
;
_computing_molecular_graphics 'Olex2 (Dolomanov et al., 2009)'
_computing_publication_material 'Olex2 (Dolomanov et al., 2009)'
_computing_structure_refinement 'ShelXL (Sheldrick, 2015)'
_computing_structure_solution 'SIR2004 (Burla et al., 2007)'
_diffrn_ambient_environment air
_diffrn_ambient_temperature 298.3(3)
_diffrn_detector 'CCD plate'
_diffrn_detector_area_resol_mean 16.1183
_diffrn_detector_type Eos
_diffrn_measured_fraction_theta_full 1.000
_diffrn_measured_fraction_theta_max 0.978
_diffrn_measurement_details
;
#__ type_ start__ end____ width___ exp.time_
  1 omega -109.00   26.00   1.0000   19.3100
omega____ theta____ kappa____ phi______ frames
    -      -27.2013  -37.0000  150.0000 135

#__ type_ start__ end____ width___ exp.time_
  2 omega  -66.00  -41.00   1.0000   19.3100
omega____ theta____ kappa____ phi______ frames
    -      -27.2013   57.0000  -90.0000 25
;
_diffrn_measurement_device 'four-circle diffractometer'
_diffrn_measurement_device_type 'Xcalibur, Eos, Gemini ultra'
_diffrn_measurement_method '\w scans'
_diffrn_orient_matrix_UB_11 -0.0012648000
_diffrn_orient_matrix_UB_12 0.0267516000
_diffrn_orient_matrix_UB_13 -0.0540144000
_diffrn_orient_matrix_UB_21 0.0040439000
_diffrn_orient_matrix_UB_22 -0.0538970000
_diffrn_orient_matrix_UB_23 -0.0267684000
_diffrn_orient_matrix_UB_31 -0.0601643000
_diffrn_orient_matrix_UB_32 -0.0042294000
_diffrn_orient_matrix_UB_33 -0.0006780000
_diffrn_radiation_monochromator graphite
_diffrn_radiation_probe x-ray
_diffrn_radiation_type MoK\a
_diffrn_radiation_wavelength 0.71073
_diffrn_reflns_av_R_equivalents 0.0649
_diffrn_reflns_av_unetI/netI 0.0303
_diffrn_reflns_Laue_measured_fraction_full 1.000
_diffrn_reflns_Laue_measured_fraction_max 0.978
_diffrn_reflns_limit_h_max 14
_diffrn_reflns_limit_h_min -12
_diffrn_reflns_limit_k_max 15
_diffrn_reflns_limit_k_min -14
_diffrn_reflns_limit_l_max 13
_diffrn_reflns_limit_l_min -14
_diffrn_reflns_number 1024
_diffrn_reflns_point_group_measured_fraction_full 1.000
_diffrn_reflns_point_group_measured_fraction_max 0.978
_diffrn_reflns_theta_full 25.242
_diffrn_reflns_theta_max 28.099
_diffrn_reflns_theta_min 3.000
_diffrn_source 'Enhance (Mo) X-ray Source'
_exptl_absorpt_coefficient_mu 35.393
_exptl_absorpt_correction_type none
_exptl_crystal_colour red
_exptl_crystal_density_diffrn 3.857
_exptl_crystal_description octahedra
_exptl_crystal_F_000 1600
_exptl_crystal_size_max 0.1
_exptl_crystal_size_mid 0.1
_exptl_crystal_size_min 0.1
_refine_diff_density_max 1.730
_refine_diff_density_min -1.719
_refine_diff_density_rms 0.233
_refine_ls_extinction_coef 0.00077(14)
_refine_ls_extinction_expression Fc^*^=kFc[1+0.001xFc^2^\l^3^/sin(2\q)]^-1/4^
_refine_ls_extinction_method 'SHELXL-2014/7 (Sheldrick 2014'
_refine_ls_goodness_of_fit_ref 1.095
_refine_ls_hydrogen_treatment undef
_refine_ls_matrix_type full
_refine_ls_number_parameters 7
_refine_ls_number_reflns 132
_refine_ls_number_restraints 0
_refine_ls_restrained_S_all 1.095
_refine_ls_R_factor_all 0.0546
_refine_ls_R_factor_gt 0.0424
_refine_ls_shift/su_max 0.000
_refine_ls_shift/su_mean 0.000
_refine_ls_structure_factor_coef Fsqd
_refine_ls_weighting_details 'w=1/[\s^2^(Fo^2^)+(0.0455P)^2^+82.1596P] where P=(Fo^2^+2Fc^2^)/3'
_refine_ls_weighting_scheme calc
_refine_ls_wR_factor_gt 0.1059
_refine_ls_wR_factor_ref 0.1166
_reflns_Friedel_coverage 0.000
_reflns_number_gt 108
_reflns_number_total 132
_reflns_threshold_expression 'I > 2\s(I)'
_cod_data_source_file c6ta05817e2.cif
_cod_data_source_block fw_58c_f
_cod_original_cell_volume 1627.0(2)
_cod_database_code 7236344
_shelx_space_group_comment
;
The symmetry employed for this shelxl refinement is uniquely defined
by the following loop, which should always be used as a source of
symmetry information in preference to the above space-group names.
They are only intended as comments.
;
_reflns_odcompleteness_completeness 100.00
_reflns_odcompleteness_iscentric 1
_reflns_odcompleteness_theta 26.32
_olex2_refinement_description
;
1. Others
 Fixed Sof: N2(0.04168) C2A(0.04168)
 Fixed Uiso: N2(0.05) C2A(0.05)
 Fixed X: N2(0.190001) C2A(0.190001)
 Fixed Y: N2(0.25) C2A(0.25)
 Fixed Z: N2(0.25) C2A(0.25)
;
_shelx_shelxl_version_number 2014/7
_olex2_submission_special_instructions 'No special instructions were received'

loop_
_space_group_symop_operation_xyz
'x, y, z'
'-x, -y, z'
'-x, y, -z'
'x, -y, -z'
'z, x, y'
'z, -x, -y'
'-z, -x, y'
'-z, x, -y'
'y, z, x'
'-y, z, -x'
'y, -z, -x'
'-y, -z, x'
'y, x, -z'
'-y, -x, -z'
'y, -x, z'
'-y, x, z'
'x, z, -y'
'-x, z, y'
'-x, -z, -y'
'x, -z, y'
'z, y, -x'
'z, -y, x'
'-z, y, x'
'-z, -y, -x'
'x, y+1/2, z+1/2'
'-x, -y+1/2, z+1/2'
'-x, y+1/2, -z+1/2'
'x, -y+1/2, -z+1/2'
'z, x+1/2, y+1/2'
'z, -x+1/2, -y+1/2'
'-z, -x+1/2, y+1/2'
'-z, x+1/2, -y+1/2'
'y, z+1/2, x+1/2'
'-y, z+1/2, -x+1/2'
'y, -z+1/2, -x+1/2'
'-y, -z+1/2, x+1/2'
'y, x+1/2, -z+1/2'
'-y, -x+1/2, -z+1/2'
'y, -x+1/2, z+1/2'
'-y, x+1/2, z+1/2'
'x, z+1/2, -y+1/2'
'-x, z+1/2, y+1/2'
'-x, -z+1/2, -y+1/2'
'x, -z+1/2, y+1/2'
'z, y+1/2, -x+1/2'
'z, -y+1/2, x+1/2'
'-z, y+1/2, x+1/2'
'-z, -y+1/2, -x+1/2'
'x+1/2, y, z+1/2'
'-x+1/2, -y, z+1/2'
'-x+1/2, y, -z+1/2'
'x+1/2, -y, -z+1/2'
'z+1/2, x, y+1/2'
'z+1/2, -x, -y+1/2'
'-z+1/2, -x, y+1/2'
'-z+1/2, x, -y+1/2'
'y+1/2, z, x+1/2'
'-y+1/2, z, -x+1/2'
'y+1/2, -z, -x+1/2'
'-y+1/2, -z, x+1/2'
'y+1/2, x, -z+1/2'
'-y+1/2, -x, -z+1/2'
'y+1/2, -x, z+1/2'
'-y+1/2, x, z+1/2'
'x+1/2, z, -y+1/2'
'-x+1/2, z, y+1/2'
'-x+1/2, -z, -y+1/2'
'x+1/2, -z, y+1/2'
'z+1/2, y, -x+1/2'
'z+1/2, -y, x+1/2'
'-z+1/2, y, x+1/2'
'-z+1/2, -y, -x+1/2'
'x+1/2, y+1/2, z'
'-x+1/2, -y+1/2, z'
'-x+1/2, y+1/2, -z'
'x+1/2, -y+1/2, -z'
'z+1/2, x+1/2, y'
'z+1/2, -x+1/2, -y'
'-z+1/2, -x+1/2, y'
'-z+1/2, x+1/2, -y'
'y+1/2, z+1/2, x'
'-y+1/2, z+1/2, -x'
'y+1/2, -z+1/2, -x'
'-y+1/2, -z+1/2, x'
'y+1/2, x+1/2, -z'
'-y+1/2, -x+1/2, -z'
'y+1/2, -x+1/2, z'
'-y+1/2, x+1/2, z'
'x+1/2, z+1/2, -y'
'-x+1/2, z+1/2, y'
'-x+1/2, -z+1/2, -y'
'x+1/2, -z+1/2, y'
'z+1/2, y+1/2, -x'
'z+1/2, -y+1/2, x'
'-z+1/2, y+1/2, x'
'-z+1/2, -y+1/2, -x'
'-x, -y, -z'
'x, y, -z'
'x, -y, z'
'-x, y, z'
'-z, -x, -y'
'-z, x, y'
'z, x, -y'
'z, -x, y'
'-y, -z, -x'
'y, -z, x'
'-y, z, x'
'y, z, -x'
'-y, -x, z'
'y, x, z'
'-y, x, -z'
'y, -x, -z'
'-x, -z, y'
'x, -z, -y'
'x, z, y'
'-x, z, -y'
'-z, -y, x'
'-z, y, -x'
'z, -y, -x'
'z, y, x'
'-x, -y+1/2, -z+1/2'
'x, y+1/2, -z+1/2'
'x, -y+1/2, z+1/2'
'-x, y+1/2, z+1/2'
'-z, -x+1/2, -y+1/2'
'-z, x+1/2, y+1/2'
'z, x+1/2, -y+1/2'
'z, -x+1/2, y+1/2'
'-y, -z+1/2, -x+1/2'
'y, -z+1/2, x+1/2'
'-y, z+1/2, x+1/2'
'y, z+1/2, -x+1/2'
'-y, -x+1/2, z+1/2'
'y, x+1/2, z+1/2'
'-y, x+1/2, -z+1/2'
'y, -x+1/2, -z+1/2'
'-x, -z+1/2, y+1/2'
'x, -z+1/2, -y+1/2'
'x, z+1/2, y+1/2'
'-x, z+1/2, -y+1/2'
'-z, -y+1/2, x+1/2'
'-z, y+1/2, -x+1/2'
'z, -y+1/2, -x+1/2'
'z, y+1/2, x+1/2'
'-x+1/2, -y, -z+1/2'
'x+1/2, y, -z+1/2'
'x+1/2, -y, z+1/2'
'-x+1/2, y, z+1/2'
'-z+1/2, -x, -y+1/2'
'-z+1/2, x, y+1/2'
'z+1/2, x, -y+1/2'
'z+1/2, -x, y+1/2'
'-y+1/2, -z, -x+1/2'
'y+1/2, -z, x+1/2'
'-y+1/2, z, x+1/2'
'y+1/2, z, -x+1/2'
'-y+1/2, -x, z+1/2'
'y+1/2, x, z+1/2'
'-y+1/2, x, -z+1/2'
'y+1/2, -x, -z+1/2'
'-x+1/2, -z, y+1/2'
'x+1/2, -z, -y+1/2'
'x+1/2, z, y+1/2'
'-x+1/2, z, -y+1/2'
'-z+1/2, -y, x+1/2'
'-z+1/2, y, -x+1/2'
'z+1/2, -y, -x+1/2'
'z+1/2, y, x+1/2'
'-x+1/2, -y+1/2, -z'
'x+1/2, y+1/2, -z'
'x+1/2, -y+1/2, z'
'-x+1/2, y+1/2, z'
'-z+1/2, -x+1/2, -y'
'-z+1/2, x+1/2, y'
'z+1/2, x+1/2, -y'
'z+1/2, -x+1/2, y'
'-y+1/2, -z+1/2, -x'
'y+1/2, -z+1/2, x'
'-y+1/2, z+1/2, x'
'y+1/2, z+1/2, -x'
'-y+1/2, -x+1/2, z'
'y+1/2, x+1/2, z'
'-y+1/2, x+1/2, -z'
'y+1/2, -x+1/2, -z'
'-x+1/2, -z+1/2, y'
'x+1/2, -z+1/2, -y'
'x+1/2, z+1/2, y'
'-x+1/2, z+1/2, -y'
'-z+1/2, -y+1/2, x'
'-z+1/2, y+1/2, -x'
'z+1/2, -y+1/2, -x'
'z+1/2, y+1/2, x'

loop_
_atom_site_label
_atom_site_type_symbol
_atom_site_fract_x
_atom_site_fract_y
_atom_site_fract_z
_atom_site_U_iso_or_equiv
_atom_site_adp_type
_atom_site_occupancy
_atom_site_site_symmetry_order
_atom_site_calc_flag
_atom_site_refinement_flags_posn
_atom_site_refinement_flags_adp
_atom_site_refinement_flags_occupancy
_atom_site_disorder_group
Bi01 Bi 0.5000 0.5000 0.5000 0.0408(9) Uani 1 48 d S T P .
Tl02 Tl 0.5000 0.5000 0.0000 0.0600(11) Uani 1 48 d S T P .
Br00 Br 0.5000 0.5000 0.2625(3) 0.130(2) Uani 1 8 d S T P .
N2 N 0.1900 0.2500 0.2500 0.050 Uiso 0.1667 4 d S T P 1
C2A C 0.1900 0.2500 0.2500 0.050 Uiso 0.1667 4 d S T P 2

loop_
_atom_site_aniso_label
_atom_site_aniso_U_11
_atom_site_aniso_U_22
_atom_site_aniso_U_33
_atom_site_aniso_U_23
_atom_site_aniso_U_13
_atom_site_aniso_U_12
Bi01 0.0408(9) 0.0408(9) 0.0408(9) 0.000 0.000 0.000
Tl02 0.0600(11) 0.0600(11) 0.0600(11) 0.000 0.000 0.000
Br00 0.172(3) 0.172(3) 0.047(2) 0.000 0.000 0.000

loop_
_atom_type_symbol
_atom_type_description
_atom_type_scat_dispersion_real
_atom_type_scat_dispersion_imag
_atom_type_scat_source
Bi Bi -4.1077 10.2566 'International Tables Vol C Tables 4.2.6.8 and 6.1.1.4'
Br Br -0.2901 2.4595 'International Tables Vol C Tables 4.2.6.8 and 6.1.1.4'
C C 0.0033 0.0016 'International Tables Vol C Tables 4.2.6.8 and 6.1.1.4'
N N 0.0061 0.0033 'International Tables Vol C Tables 4.2.6.8 and 6.1.1.4'
Tl Tl -2.8358 9.6688 'International Tables Vol C Tables 4.2.6.8 and 6.1.1.4'

loop_
_geom_angle_atom_site_label_1
_geom_angle_atom_site_label_2
_geom_angle_atom_site_label_3
_geom_angle
_geom_angle_site_symmetry_1
_geom_angle_site_symmetry_3
Br00 Bi01 Br00 180.0 105_666 9
Br00 Bi01 Br00 90.000(1) 97_666 101_666
Br00 Bi01 Br00 180.0 97_666 .
Br00 Bi01 Br00 90.0 105_666 97_666
Br00 Bi01 Br00 90.0 105_666 .
Br00 Bi01 Br00 90.0 9 97_666
Br00 Bi01 Br00 90.0 9 101_666
Br00 Bi01 Br00 90.0 105_666 5
Br00 Bi01 Br00 180.0 5 101_666
Br00 Bi01 Br00 90.000(1) 9 5
Br00 Bi01 Br00 90.0 9 .
Br00 Bi01 Br00 90.0 97_666 5
Br00 Bi01 Br00 90.0 5 .
Br00 Bi01 Br00 90.000(1) 105_666 101_666
Br00 Bi01 Br00 90.0 101_666 .
Br00 Tl02 Br00 90.0 . 129_655
Br00 Tl02 Br00 90.0 97_665 149_565
Br00 Tl02 Br00 90.0 53_554 33_554
Br00 Tl02 Br00 180.0 . 97_665
Br00 Tl02 Br00 180.0 129_655 33_554
Br00 Tl02 Br00 90.0 129_655 97_665
Br00 Tl02 Br00 90.0 129_655 149_565
Br00 Tl02 Br00 90.0 . 53_554
Br00 Tl02 Br00 180.0 53_554 149_565
Br00 Tl02 Br00 90.0 129_655 53_554
Br00 Tl02 Br00 90.0 97_665 33_554
Br00 Tl02 Br00 90.0 97_665 53_554
Br00 Tl02 Br00 90.0 149_565 33_554
Br00 Tl02 Br00 90.0 . 149_565
Br00 Tl02 Br00 90.0 . 33_554
Bi01 Br00 Tl02 180.0 . .
N2 N2 N2 45.0 30 74
N2 N2 N2 60.0 9 5
N2 N2 N2 60.0 58 30
N2 N2 N2 90.0 30 5
N2 N2 N2 90.0 58 9
N2 N2 N2 45.0 58 74
N2 N2 N2 60.0 30 9
N2 N2 N2 45.0 9 74
N2 N2 N2 60.0 58 5
N2 N2 N2 45.0 5 74
C2A C2A C2A 60.0 58 30
C2A C2A C2A 45.0 9 74
C2A C2A C2A 45.0 58 74
C2A C2A C2A 90.0 58 9
C2A C2A C2A 60.0 9 5
C2A C2A C2A 60.0 30 9
C2A C2A C2A 45.0 30 74
C2A C2A C2A 60.0 58 5
C2A C2A C2A 45.0 5 74
C2A C2A C2A 90.0 30 5

loop_
_geom_bond_atom_site_label_1
_geom_bond_atom_site_label_2
_geom_bond_distance
_geom_bond_site_symmetry_2
Bi01 Br00 2.794(4) 105_666
Bi01 Br00 2.794(4) 101_666
Bi01 Br00 2.794(4) 5
Bi01 Br00 2.794(4) 9
Bi01 Br00 2.794(4) 97_666
Bi01 Br00 2.794(4) .
Tl02 Br00 3.087(4) .
Tl02 Br00 3.087(4) 33_554
Tl02 Br00 3.087(4) 53_554
Tl02 Br00 3.087(4) 129_655
Tl02 Br00 3.087(4) 97_665
Tl02 Br00 3.087(4) 149_565
N2 N2 0.99798(4) 58
N2 N2 0.99798(4) 9
N2 N2 0.99798(4) 5
N2 N2 0.99798(4) 30
N2 N2 1.41135(6) 74
C2A C2A 0.99798(4) 58
C2A C2A 1.41135(6) 74
C2A C2A 0.99798(4) 5
C2A C2A 0.99798(4) 30
C2A C2A 0.99798(4) 9
